data_8100296
loop_
_publ_author_name
'Hirt, Holger'
'Deiseroth, Hans J\"org'

_publ_section_title
;
Crystal structure of tricaesium arsenide, Cs~3~As
;
_journal_issue 1
_journal_name_full 'Zeitschrift f\"ur Kristallographie - New Crystal Structures'
_journal_page_first 6
_journal_page_last 6
_journal_volume 218
_journal_year 2003
_chemical_formula_structural 'Cs3 As'
_chemical_formula_sum 'As Cs3'
_chemical_formula_weight 473.65
_space_group_IT_number 185
_symmetry_cell_setting hexagonal
_symmetry_space_group_name_Hall 'P 6c -2'
_symmetry_space_group_name_H-M 'P 63 c m'
_cell_angle_alpha 90.00
_cell_angle_beta 90.00
_cell_angle_gamma 120.00
_cell_formula_units_Z 6
_cell_length_a 10.783(2)
_cell_length_b 10.783(2)
_cell_length_c 11.147(2)
_cell_measurement_temperature 293(2)
_cell_volume 1122.5(4)
_diffrn_ambient_temperature 293(2)
_exptl_crystal_density_diffrn 4.204
_cod_original_formula_sum 'As1 Cs3'
_cod_database_code 8100296

loop_
_symmetry_equiv_pos_as_xyz
'x, y, z'
'-y, x-y, z'
'-x+y, -x, z'
'-x, -y, z+1/2'
'y, -x+y, z+1/2'
'x-y, x, z+1/2'
'-y, -x, z+1/2'
'-x+y, y, z+1/2'
'x, x-y, z+1/2'
'y, x, z'
'x-y, -y, z'
'-x, -x+y, z'

loop_
_atom_site_label
_atom_site_type_symbol
_atom_site_fract_x
_atom_site_fract_y
_atom_site_fract_z
_atom_site_U_iso_or_equiv
_atom_site_adp_type
_atom_site_occupancy
_atom_site_symmetry_multiplicity
_atom_site_Wyckoff_symbol
_atom_site_calc_flag
_atom_site_refinement_flags
_atom_site_disorder_assembly
_atom_site_disorder_group
As1 As 0.0000 0.3284(3) 0.3443(4) 0.0318(4) Uani 1 6 c d S . .
Cs1 Cs 0.63310(18) 0.0000 0.51043(9) 0.0562(5) Uani 1 6 c d S . .
Cs2 Cs 0.7043(2) 0.0000 0.17887(12) 0.0505(4) Uani 1 6 c d S . .
Cs3 Cs 0.0000 0.0000 0.4216(4) 0.0488(6) Uani 1 2 a d S . .
Cs4 Cs 0.6667 0.3333 0.2958(3) 0.0804(11) Uani 1 4 b d S . .

loop_
_atom_site_aniso_label
_atom_site_aniso_U_11
_atom_site_aniso_U_22
_atom_site_aniso_U_33
_atom_site_aniso_U_23
_atom_site_aniso_U_13
_atom_site_aniso_U_12
As1 0.0330(12) 0.0321(7) 0.0305(7) -0.0009(6) 0.000 0.0165(6)
Cs1 0.0544(6) 0.0946(14) 0.0329(8) 0.000 -0.0017(9) 0.0473(7)
Cs2 0.0654(8) 0.0480(10) 0.0323(7) 0.000 0.0001(9) 0.0240(5)
Cs3 0.0385(7) 0.0385(7) 0.0692(14) 0.000 0.000 0.0193(4)
Cs4 0.0332(5) 0.0332(5) 0.175(3) 0.000 0.000 0.0166(2)

loop_
_geom_bond_atom_site_label_1
_geom_bond_atom_site_label_2
_geom_bond_distance
_geom_bond_site_symmetry_2
_geom_bond_publ_flag
As1 Cs3 3.645(4) . ?
As1 Cs4 3.661(2) 1_455 ?
As1 Cs4 3.661(2) 10 ?
As1 Cs1 3.744(4) 5_564 ?
As1 Cs2 3.747(5) 5_565 ?
As1 Cs1 3.771(4) 2 ?
As1 Cs2 3.849(3) 1_455 ?
As1 Cs2 3.849(3) 3_665 ?
As1 Cs1 4.197(3) 3_665 ?
As1 Cs1 4.197(3) 1_455 ?
Cs1 As1 3.744(4) 6_655 ?
Cs1 As1 3.771(4) 3 ?
Cs1 Cs2 3.7747(19) . ?
Cs1 Cs3 4.078(2) 1_655 ?
Cs1 Cs2 4.0902(19) 5_665 ?
Cs1 Cs2 4.0902(19) 6_545 ?
Cs1 Cs2 4.094(3) 4_655 ?
Cs1 Cs4 4.180(2) 10_545 ?
Cs1 Cs4 4.180(2) . ?
Cs1 As1 4.197(3) 2_655 ?
Cs1 As1 4.197(3) 1_655 ?
Cs1 Cs4 4.676(3) 7_665 ?
Cs2 As1 3.747(5) 6_654 ?
Cs2 As1 3.849(3) 1_655 ?
Cs2 As1 3.849(3) 2_655 ?
Cs2 Cs4 4.0298(19) . ?
Cs2 Cs4 4.0298(19) 10_545 ?
Cs2 Cs1 4.0902(19) 6_544 ?
Cs2 Cs1 4.0902(19) 5_664 ?
Cs2 Cs1 4.094(3) 4_654 ?
Cs2 Cs3 4.182(3) 1_655 ?
Cs2 Cs3 4.289(4) 4_654 ?
Cs2 Cs2 5.523(4) 3_765 ?
Cs3 As1 3.645(4) 2 ?
Cs3 As1 3.645(4) 3 ?
Cs3 Cs1 4.078(2) 3_665 ?
Cs3 Cs1 4.078(2) 1_455 ?
Cs3 Cs1 4.078(2) 2_545 ?
Cs3 Cs2 4.182(3) 2_545 ?
Cs3 Cs2 4.182(3) 1_455 ?
Cs3 Cs2 4.182(3) 3_665 ?
Cs3 Cs2 4.289(4) 5_565 ?
Cs3 Cs2 4.289(4) 4_655 ?
Cs3 Cs2 4.289(4) 6_445 ?
Cs4 As1 3.661(2) 1_655 ?
Cs4 As1 3.661(2) 3 ?
Cs4 As1 3.661(2) 2_665 ?
Cs4 Cs2 4.0298(19) 2_655 ?
Cs4 Cs2 4.0298(19) 3_665 ?
Cs4 Cs1 4.180(2) 2_655 ?
Cs4 Cs1 4.180(2) 3_665 ?
Cs4 Cs1 4.676(3) 4_654 ?
Cs4 Cs1 4.676(3) 5_664 ?
Cs4 Cs1 4.676(3) 6_554 ?
